data_4062836
_journal_name_full Organometallics
_journal_paper_doi 10.1021/om049705q
_journal_year 2004
_chemical_formula_sum 'C70 H110 Al2 O4 Zr2'
_chemical_formula_weight 1251.98
_space_group_IT_number 2
_symmetry_cell_setting triclinic
_symmetry_space_group_name_Hall '-P 1'
_symmetry_space_group_name_H-M 'P -1'
_cell_angle_alpha 88.73(3)
_cell_angle_beta 72.43(3)
_cell_angle_gamma 70.69(3)
_cell_formula_units_Z 1
_cell_length_a 9.463(2)
_cell_length_b 14.051(3)
_cell_length_c 14.259(3)
_cell_measurement_temperature 200(2)
_cell_volume 1699.4(6)
_diffrn_ambient_temperature 200(2)
_exptl_crystal_density_diffrn 1.223
_refine_ls_R_factor_obs 0.0471
_refine_ls_wR_factor_obs 0.1107
_cod_database_code 4062836

loop_
_symmetry_equiv_pos_as_xyz
'x, y, z'
'-x, -y, -z'

loop_
_atom_site_aniso_label
_atom_site_aniso_U_11
_atom_site_aniso_U_22
_atom_site_aniso_U_33
_atom_site_aniso_U_23
_atom_site_aniso_U_13
_atom_site_aniso_U_12
C1 0.024(2) 0.013(2) 0.017(2) 0.003(2) -0.005(2) -0.006(2)
C2 0.018(2) 0.022(2) 0.017(2) 0.001(2) -0.004(2) -0.004(2)
C3 0.021(2) 0.018(2) 0.020(3) 0.004(2) -0.008(2) -0.005(2)
C4 0.015(2) 0.024(2) 0.028(3) 0.005(2) -0.008(2) -0.010(2)
C5 0.021(2) 0.027(2) 0.025(3) 0.002(2) -0.011(2) -0.010(2)
C6 0.037(3) 0.043(3) 0.032(3) -0.006(2) -0.013(2) -0.015(2)
C7 0.017(2) 0.015(2) 0.026(3) 0.004(2) -0.009(2) 0.005(2)
C8 0.011(2) 0.027(2) 0.022(3) 0.005(2) -0.004(2) -0.003(2)
C9 0.017(2) 0.025(2) 0.029(3) 0.006(2) -0.013(2) -0.006(2)
C10 0.019(2) 0.032(3) 0.017(2) 0.005(2) -0.009(2) -0.001(2)
C11 0.020(2) 0.023(2) 0.030(3) 0.017(2) -0.012(2) -0.004(2)
C12 0.036(3) 0.050(3) 0.050(4) 0.034(3) -0.018(3) -0.021(3)
C13 0.024(2) 0.019(2) 0.018(3) -0.004(2) -0.004(2) -0.006(2)
C14 0.028(2) 0.016(2) 0.022(3) -0.002(2) -0.005(2) -0.007(2)
C15 0.011(2) 0.032(2) 0.021(3) 0.006(2) -0.003(2) -0.008(2)
C16 0.014(2) 0.024(2) 0.030(3) 0.000(2) -0.006(2) 0.000(2)
C17 0.022(2) 0.026(2) 0.028(3) 0.008(2) -0.016(2) -0.007(2)
C18 0.040(3) 0.039(3) 0.041(3) 0.019(2) -0.025(3) -0.014(2)
C19 0.033(3) 0.026(2) 0.029(3) 0.001(2) -0.010(2) -0.010(2)
C20 0.048(3) 0.027(3) 0.039(3) -0.002(2) -0.021(3) -0.011(2)
C21 0.040(3) 0.052(4) 0.078(5) 0.009(3) -0.026(3) -0.016(3)
C22 0.038(3) 0.037(3) 0.031(3) 0.002(2) -0.011(2) -0.019(2)
C23 0.026(3) 0.053(3) 0.036(3) -0.002(3) -0.010(2) -0.014(2)
C24 0.037(3) 0.041(3) 0.071(5) 0.012(3) -0.019(3) -0.002(3)
C25 0.036(3) 0.021(2) 0.015(2) 0.002(2) -0.003(2) -0.014(2)
C26 0.040(3) 0.030(3) 0.048(3) 0.009(2) -0.017(3) -0.020(2)
C27 0.038(3) 0.025(3) 0.047(3) -0.002(2) -0.015(3) -0.001(2)
C28 0.042(3) 0.034(3) 0.021(3) -0.007(2) -0.002(2) -0.011(2)
C29 0.019(2) 0.050(3) 0.032(3) 0.011(2) -0.003(2) -0.004(2)
C30 0.024(3) 0.057(3) 0.027(3) 0.005(2) -0.001(2) -0.014(2)
C31 0.031(3) 0.028(3) 0.054(4) -0.003(2) -0.015(3) 0.007(2)
C32 0.035(3) 0.061(4) 0.020(3) 0.001(3) -0.008(2) -0.004(3)
C33 0.027(3) 0.039(3) 0.056(4) -0.002(3) -0.022(3) -0.012(2)
C34 0.043(3) 0.085(5) 0.043(4) -0.013(3) -0.001(3) -0.012(3)
C35 0.082(5) 0.063(4) 0.073(5) -0.024(4) -0.056(4) 0.010(4)
O1 0.037(2) 0.017(2) 0.027(2) 0.0026(13) -0.0096(14) -0.0137(14)
O2 0.037(2) 0.020(2) 0.017(2) 0.0040(13) -0.0021(14) -0.0131(14)
Al 0.0279(7) 0.0192(7) 0.0167(7) 0.0019(5) -0.0031(6) -0.0110(6)
Zr 0.0145(2) 0.0150(2) 0.0123(2) 0.00269(15) -0.0023(2) -0.0048(2)

loop_
_atom_site_label
_atom_site_type_symbol
_atom_site_fract_x
_atom_site_fract_y
_atom_site_fract_z
_atom_site_U_iso_or_equiv
_atom_site_thermal_displace_type
_atom_site_occupancy
_atom_site_calc_flag
_atom_site_refinement_flags
_atom_site_disorder_group
C1 C -0.0982(5) -0.2705(3) 1.1361(3) 0.0184(9) Uani 1 d . .
C2 C -0.1006(5) -0.1752(3) 1.1529(3) 0.0198(9) Uani 1 d . .
C3 C -0.0310(5) -0.1178(3) 1.0763(3) 0.0200(9) Uani 1 d . .
C4 C -0.4383(5) -0.3891(3) 1.2910(3) 0.0213(10) Uani 1 d . .
C5 C -0.3997(5) -0.3555(3) 1.1966(3) 0.0225(10) Uani 1 d . .
C6 C -0.3410(6) -0.4225(4) 1.1008(4) 0.0361(12) Uani 1 d . .
H6A H -0.3220(6) -0.3818(4) 1.0446(4) 0.054 Uiso 1 calc R .
H6B H -0.4204(6) -0.4518(4) 1.0982(4) 0.054 Uiso 1 calc R .
H6C H -0.2426(6) -0.4769(4) 1.0979(4) 0.054 Uiso 1 calc R .
C7 C -0.0108(5) -0.4857(3) 1.2764(3) 0.0217(10) Uani 1 d . .
C8 C 0.0683(5) -0.4143(3) 1.2582(3) 0.0211(10) Uani 1 d . .
C9 C 0.0150(5) -0.3488(3) 1.3452(3) 0.0229(10) Uani 1 d . .
C10 C -0.0963(5) -0.3806(3) 1.4172(3) 0.0239(10) Uani 1 d . .
C11 C -0.1116(5) -0.4650(3) 1.3748(3) 0.0245(10) Uani 1 d . .
C12 C -0.1925(6) -0.5334(4) 1.4338(4) 0.0429(13) Uani 1 d . .
H12A H -0.2554(6) -0.5003(4) 1.5000(4) 0.064 Uiso 1 calc R .
H12B H -0.1131(6) -0.5973(4) 1.4389(4) 0.064 Uiso 1 calc R .
H12C H -0.2616(6) -0.5471(4) 1.4006(4) 0.064 Uiso 1 calc R .
C13 C -0.2450(5) -0.1614(3) 1.3342(3) 0.0211(10) Uani 1 d . .
C14 C -0.1763(5) -0.1225(3) 1.2539(3) 0.0223(10) Uani 1 d . .
H14 H -0.1746(54) -0.0613(37) 1.2591(35) 0.035(14) Uiso 1 d . .
C15 C -0.5049(5) -0.3029(3) 1.3612(3) 0.0218(10) Uani 1 d . .
C16 C -0.5109(5) -0.2165(3) 1.3081(3) 0.0244(10) Uani 1 d . .
C17 C -0.4436(5) -0.2492(3) 1.2059(3) 0.0239(10) Uani 1 d . .
C18 C -0.4487(6) -0.1786(4) 1.1251(4) 0.0374(12) Uani 1 d . .
H18A H -0.4837(6) -0.1087(4) 1.1536(4) 0.056 Uiso 1 calc R .
H18B H -0.5224(6) -0.1855(4) 1.0923(4) 0.056 Uiso 1 calc R .
H18C H -0.3433(6) -0.1956(4) 1.0770(4) 0.056 Uiso 1 calc R .
C19 C -0.1079(5) 0.1522(3) 1.2376(3) 0.0290(11) Uani 1 d . .
H19A H -0.1183(5) 0.2243(3) 1.2313(3) 0.035 Uiso 1 calc R .
H19B H -0.1961(5) 0.1497(3) 1.2954(3) 0.035 Uiso 1 calc R .
C20 C 0.0455(6) 0.0985(4) 1.2599(4) 0.0366(12) Uani 1 d . .
H20 H 0.0566(6) 0.0254(4) 1.2645(4) 0.044 Uiso 1 calc R .
C21 C 0.1884(6) 0.1045(4) 1.1767(5) 0.054(2) Uani 1 d . .
H21A H 0.1878(6) 0.0780(4) 1.1139(5) 0.082 Uiso 1 calc R .
H21B H 0.2854(6) 0.0642(4) 1.1905(5) 0.082 Uiso 1 calc R .
H21C H 0.1836(6) 0.1752(4) 1.1726(5) 0.082 Uiso 1 calc R .
C22 C -0.3413(5) 0.1173(4) 1.1046(4) 0.0336(12) Uani 1 d . .
H22A H -0.3231(5) 0.0958(4) 1.0350(4) 0.040 Uiso 1 calc R .
H22B H -0.3828(5) 0.0690(4) 1.1458(4) 0.040 Uiso 1 calc R .
C23 C -0.4724(6) 0.2212(4) 1.1300(4) 0.0384(13) Uani 1 d . .
H23 H -0.5608(6) 0.2167(4) 1.1079(4) 0.046 Uiso 1 calc R .
C24 C -0.4165(6) 0.3021(4) 1.0759(5) 0.052(2) Uani 1 d . .
H24A H -0.3752(6) 0.2820(4) 1.0048(5) 0.079 Uiso 1 calc R .
H24B H -0.3331(6) 0.3105(4) 1.0986(5) 0.079 Uiso 1 calc R .
H24C H -0.5049(6) 0.3662(4) 1.0891(5) 0.079 Uiso 1 calc R .
C25 C -0.0284(5) -0.3295(3) 1.0354(3) 0.0240(10) Uani 1 d . .
H25A H -0.0404(5) -0.3962(3) 1.0417(3) 0.036 Uiso 1 calc R .
H25B H 0.0838(5) -0.3378(3) 1.0092(3) 0.036 Uiso 1 calc R .
H25C H -0.0834(5) -0.2926(3) 0.9904(3) 0.036 Uiso 1 calc R .
C26 C -0.4442(6) -0.4939(3) 1.3111(4) 0.0364(12) Uani 1 d . .
H26A H -0.4738(6) -0.4998(3) 1.3825(4) 0.055 Uiso 1 calc R .
H26B H -0.3403(6) -0.5443(3) 1.2789(4) 0.055 Uiso 1 calc R .
H26C H -0.5224(6) -0.5056(3) 1.2851(4) 0.055 Uiso 1 calc R .
C27 C 0.0220(6) -0.5750(3) 1.2058(4) 0.0385(12) Uani 1 d . .
H27A H 0.0962(6) -0.5707(3) 1.1422(4) 0.058 Uiso 1 calc R .
H27B H -0.0768(6) -0.5740(3) 1.1962(4) 0.058 Uiso 1 calc R .
H27C H 0.0676(6) -0.6381(3) 1.2334(4) 0.058 Uiso 1 calc R .
C28 C -0.3083(6) -0.0995(4) 1.4326(3) 0.0345(12) Uani 1 d . .
H28A H -0.3549(6) -0.1372(4) 1.4844(3) 0.052 Uiso 1 calc R .
H28B H -0.3890(6) -0.0353(4) 1.4295(3) 0.052 Uiso 1 calc R .
H28C H -0.2221(6) -0.0858(4) 1.4477(3) 0.052 Uiso 1 calc R .
C29 C 0.2077(5) -0.4196(4) 1.1700(4) 0.0370(12) Uani 1 d . .
H29A H 0.2402(5) -0.3611(4) 1.1752(4) 0.055 Uiso 1 calc R .
H29B H 0.1786(5) -0.4192(4) 1.1096(4) 0.055 Uiso 1 calc R .
H29C H 0.2952(5) -0.4820(4) 1.1677(4) 0.055 Uiso 1 calc R .
C30 C -0.5753(5) -0.3007(4) 1.4712(3) 0.0374(12) Uani 1 d . .
H30A H -0.5556(5) -0.3702(4) 1.4903(3) 0.056 Uiso 1 calc R .
H30B H -0.6891(5) -0.2645(4) 1.4903(3) 0.056 Uiso 1 calc R .
H30C H -0.5269(5) -0.2661(4) 1.5045(3) 0.056 Uiso 1 calc R .
C31 C -0.6025(6) -0.1084(3) 1.3493(4) 0.0417(13) Uani 1 d . .
H31A H -0.5862(6) -0.0632(3) 1.2968(4) 0.062 Uiso 1 calc R .
H31B H -0.5659(6) -0.0921(3) 1.4023(4) 0.062 Uiso 1 calc R .
H31C H -0.7149(6) -0.0993(3) 1.3757(4) 0.062 Uiso 1 calc R .
C32 C -0.1778(6) -0.3389(4) 1.5243(3) 0.0426(13) Uani 1 d . .
H32A H -0.1494(6) -0.2804(4) 1.5365(3) 0.064 Uiso 1 calc R .
H32B H -0.1445(6) -0.3914(4) 1.5673(3) 0.064 Uiso 1 calc R .
H32C H -0.2922(6) -0.3181(4) 1.5384(3) 0.064 Uiso 1 calc R .
C33 C 0.0878(6) -0.2731(4) 1.3596(4) 0.0386(13) Uani 1 d . .
H33A H 0.1609(6) -0.2666(4) 1.2964(4) 0.058 Uiso 1 calc R .
H33B H 0.1454(6) -0.2957(4) 1.4074(4) 0.058 Uiso 1 calc R .
H33C H 0.0050(6) -0.2074(4) 1.3845(4) 0.058 Uiso 1 calc R .
C34 C -0.5365(7) 0.2510(5) 1.2399(4) 0.062(2) Uani 1 d . .
H34A H -0.5725(7) 0.1981(5) 1.2743(4) 0.093 Uiso 1 calc R .
H34B H -0.6251(7) 0.3150(5) 1.2536(4) 0.093 Uiso 1 calc R .
H34C H -0.4534(7) 0.2593(5) 1.2631(4) 0.093 Uiso 1 calc R .
C35 C 0.0446(8) 0.1389(5) 1.3577(5) 0.074(2) Uani 1 d . .
H35A H 0.1450(8) 0.1023(5) 1.3692(5) 0.111 Uiso 1 calc R .
H35B H -0.0421(8) 0.1292(5) 1.4110(5) 0.111 Uiso 1 calc R .
H35C H 0.0303(8) 0.2112(5) 1.3563(5) 0.111 Uiso 1 calc R .
O1 O -0.0233(3) -0.0328(2) 1.1014(2) 0.0256(7) Uani 1 d . .
O2 O 0.0242(3) -0.1518(2) 0.9866(2) 0.0253(7) Uani 1 d . .
Al Al -0.13474(15) 0.10065(9) 1.11926(9) 0.0214(3) Uani 1 d . .
Zr Zr -0.22195(5) -0.31701(3) 1.28313(3) 0.01446(14) Uani 1 d . .

loop_
_geom_bond_atom_site_label_1
_geom_bond_atom_site_label_2
_geom_bond_distance
_geom_bond_site_symmetry_2
_geom_bond_publ_flag
C1 C2 1.357(5) . ?
C1 C25 1.517(5) . ?
C1 Zr 2.271(4) . ?
C2 C3 1.468(6) . ?
C2 C14 1.486(6) . ?
C3 O2 1.264(5) . ?
C3 O1 1.285(5) . ?
C4 C5 1.398(6) . ?
C4 C15 1.427(6) . ?
C4 C26 1.510(6) . ?
C4 Zr 2.541(4) . ?
C5 C17 1.409(6) . ?
C5 C6 1.521(6) . ?
C5 Zr 2.555(4) . ?
C7 C11 1.410(6) . ?
C7 C8 1.414(6) . ?
C7 C27 1.515(6) . ?
C7 Zr 2.526(4) . ?
C8 C9 1.417(6) . ?
C8 C29 1.505(6) . ?
C8 Zr 2.547(4) . ?
C9 C10 1.414(6) . ?
C9 C33 1.493(6) . ?
C9 Zr 2.556(4) . ?
C10 C11 1.412(6) . ?
C10 C32 1.516(6) . ?
C10 Zr 2.542(4) . ?
C11 C12 1.510(6) . ?
C11 Zr 2.528(4) . ?
C13 C14 1.339(6) . ?
C13 C28 1.512(6) . ?
C13 Zr 2.240(4) . ?
C15 C16 1.411(6) . ?
C15 C30 1.503(6) . ?
C15 Zr 2.512(4) . ?
C16 C17 1.420(6) . ?
C16 C31 1.505(6) . ?
C16 Zr 2.546(4) . ?
C17 C18 1.505(6) . ?
C17 Zr 2.559(4) . ?
C19 C20 1.524(7) . ?
C19 Al 1.968(4) . ?
C20 C35 1.514(7) . ?
C20 C21 1.531(8) . ?
C22 C23 1.535(7) . ?
C22 Al 1.965(5) . ?
C23 C24 1.509(7) . ?
C23 C34 1.512(7) . ?
O1 Al 1.801(3) . ?
O2 Al 1.840(3) 2_557 ?
Al O2 1.840(3) 2_557 ?
